data_7129770
loop_
_publ_author_name
'Kundu, Gargi'
'Ajithkumar, V. S.'
'Raj, K. Vipin'
'Vanka, Kumar'
'Tothadi, Srinu'
'Sen, Sakya S.'

_publ_section_title
;
 Substitution at sp3 boron of a six-membered NHC&#x00B7;BH3: convenient
 access to a dihydroxyborenium cation
;
_journal_name_full 'Chemical Communications'
_journal_paper_doi 10.1039/D1CC06816D
_journal_year 2022
_chemical_formula_moiety 'C28 H40 B N2 O4'
_chemical_formula_sum 'C28 H40 B N2 O4'
_chemical_formula_weight 479.43
_space_group_crystal_system orthorhombic
_space_group_IT_number 62
_space_group_name_Hall '-P 2ac 2n'
_space_group_name_H-M_alt 'P n m a'
_atom_sites_solution_hydrogens mixed
_audit_creation_date 2021-11-14
_audit_creation_method
;
Olex2 1.2
(compiled 2018.05.29 svn.r3508 for OlexSys, GUI svn.r5506)
;
_audit_update_record
;
2021-11-22 deposited with the CCDC.	2022-02-16 downloaded from the CCDC.
;
_cell_angle_alpha 90
_cell_angle_beta 90
_cell_angle_gamma 90
_cell_formula_units_Z 4
_cell_length_a 12.325(3)
_cell_length_b 20.525(5)
_cell_length_c 10.920(3)
_cell_measurement_reflns_used 8046
_cell_measurement_temperature 293(2)
_cell_measurement_theta_max 29.83
_cell_measurement_theta_min 3.18
_cell_volume 2762.4(12)
_computing_cell_refinement 'SAINT V8.40A (?, 2016)'
_computing_data_reduction 'SAINT V8.40A (?, 2016)'
_computing_molecular_graphics 'Olex2 (Dolomanov et al., 2009)'
_computing_publication_material 'Olex2 (Dolomanov et al., 2009)'
_computing_structure_refinement 'ShelXL (Sheldrick, 2015)'
_computing_structure_solution 'SHELXT 2014/5 (Sheldrick, 2014)'
_diffrn_ambient_temperature 293(2)
_diffrn_measured_fraction_theta_full 0.996
_diffrn_measured_fraction_theta_max 0.995
_diffrn_measurement_device_type 'Bruker APEX-II CCD'
_diffrn_measurement_method '\f and \w scans'
_diffrn_radiation_type MoK\a
_diffrn_radiation_wavelength 0.71073
_diffrn_reflns_av_R_equivalents 0.1005
_diffrn_reflns_av_unetI/netI 0.0330
_diffrn_reflns_Laue_measured_fraction_full 0.996
_diffrn_reflns_Laue_measured_fraction_max 0.995
_diffrn_reflns_limit_h_max 18
_diffrn_reflns_limit_h_min -18
_diffrn_reflns_limit_k_max 30
_diffrn_reflns_limit_k_min -30
_diffrn_reflns_limit_l_max 16
_diffrn_reflns_limit_l_min -16
_diffrn_reflns_number 215531
_diffrn_reflns_point_group_measured_fraction_full 0.996
_diffrn_reflns_point_group_measured_fraction_max 0.995
_diffrn_reflns_theta_full 25.242
_diffrn_reflns_theta_max 32.196
_diffrn_reflns_theta_min 1.984
_diffrn_standards_number 0
_exptl_absorpt_coefficient_mu 0.076
_exptl_absorpt_correction_T_max 0.7463
_exptl_absorpt_correction_T_min 0.6965
_exptl_absorpt_correction_type multi-scan
_exptl_absorpt_process_details
'SADABS-2016/2 (Bruker,2016/2) was used for absorption correction. wR2(int) was 0.1001 before and 0.0730 after correction. The Ratio of minimum to maximum transmission is 0.9333. The \l/2 correction factor is Not present.'
_exptl_crystal_colour colourless
_exptl_crystal_colour_primary colourless
_exptl_crystal_density_diffrn 1.153
_exptl_crystal_description needle
_exptl_crystal_F_000 1036
_exptl_crystal_size_max 0.15
_exptl_crystal_size_mid 0.1
_exptl_crystal_size_min 0.08
_refine_diff_density_max 0.720
_refine_diff_density_min -1.319
_refine_diff_density_rms 0.256
_refine_ls_extinction_method none
_refine_ls_goodness_of_fit_ref 1.110
_refine_ls_hydrogen_treatment constr
_refine_ls_matrix_type full
_refine_ls_number_parameters 176
_refine_ls_number_reflns 4981
_refine_ls_number_restraints 0
_refine_ls_restrained_S_all 1.110
_refine_ls_R_factor_all 0.1463
_refine_ls_R_factor_gt 0.0979
_refine_ls_shift/su_max 0.000
_refine_ls_shift/su_mean 0.000
_refine_ls_structure_factor_coef Fsqd
_refine_ls_weighting_details 'w=1/[\s^2^(Fo^2^)+(0.1704P)^2^+1.2959P] where P=(Fo^2^+2Fc^2^)/3'
_refine_ls_weighting_scheme calc
_refine_ls_wR_factor_gt 0.2878
_refine_ls_wR_factor_ref 0.3238
_reflns_Friedel_coverage 0.000
_reflns_number_gt 3797
_reflns_number_total 4981
_reflns_threshold_expression 'I > 2\s(I)'
_cod_data_source_file d1cc06816d2.cif
_cod_data_source_block platon_pl
_cod_database_code 7129770
_shelx_shelxl_version_number 2016/6
_shelx_space_group_comment
;
The symmetry employed for this shelxl refinement is uniquely defined
by the following loop, which should always be used as a source of
symmetry information in preference to the above space-group names.
They are only intended as comments.
;
_shelx_estimated_absorpt_t_max 0.994
_shelx_estimated_absorpt_t_min 0.989
_olex2_refinement_description
;
1. Fixed Uiso
 At 1.2 times of:
  All C(H) groups, All C(H,H) groups
 At 1.5 times of:
  All C(H,H,H) groups
2. Others
 Fixed Sof: O3(0.6379) O2(0.3621)
3.a Riding coordinates:
 C29(H29A,H29B)
3.b Ternary CH refined with riding coordinates:
 C18(H18), C23(H23)
3.c Secondary CH2 refined with riding coordinates:
 C28(H28A,H28B)
3.d Aromatic/amide H refined with riding coordinates:
 C25(H25), C26(H26), C27(H27)
3.e Idealised Me refined as rotating group:
 C17(H17A,H17B,H17C), C21(H21A,H21B,H21C), C22(H22A,H22B,H22C), C30(H30A,H30B,
 H30C)
;
_olex2_submission_special_instructions 'No special instructions were received'

loop_
_space_group_symop_operation_xyz
'x, y, z'
'-x+1/2, -y, z+1/2'
'x+1/2, -y+1/2, -z+1/2'
'-x, y+1/2, -z'
'-x, -y, -z'
'x-1/2, y, -z-1/2'
'-x-1/2, y-1/2, z-1/2'
'x, -y-1/2, z'

loop_
_atom_site_label
_atom_site_type_symbol
_atom_site_fract_x
_atom_site_fract_y
_atom_site_fract_z
_atom_site_U_iso_or_equiv
_atom_site_adp_type
_atom_site_occupancy
_atom_site_site_symmetry_order
_atom_site_calc_flag
_atom_site_refinement_flags_posn
_atom_site_refinement_flags_adp
_atom_site_refinement_flags_occupancy
_atom_site_disorder_assembly
_atom_site_disorder_group
O1 O 0.2763(2) 0.2849(2) 0.5560(6) 0.184(2) Uani 1 1 d . . . . .
O3 O 0.2331(4) 0.2936(3) 0.7314(5) 0.110(2) Uani 0.6379 1 d . . . . .
N1 N 0.03331(11) 0.19408(6) 0.58840(13) 0.0293(3) Uani 1 1 d . . . . .
O2 O 0.2598(3) 0.30632(19) 0.6604(5) 0.0368(9) Uani 0.3621 1 d . . . . .
C17 C -0.0672(3) 0.07795(17) 0.8496(4) 0.0904(12) Uani 1 1 d . . . . .
H17A H -0.120138 0.079991 0.785241 0.136 Uiso 1 1 calc GR . . . .
H17B H -0.097367 0.095930 0.923267 0.136 Uiso 1 1 calc GR . . . .
H17C H -0.047089 0.033374 0.863564 0.136 Uiso 1 1 calc GR . . . .
C18 C 0.0324(2) 0.11673(12) 0.8129(2) 0.0527(5) Uani 1 1 d . . . . .
H18 H 0.010209 0.162152 0.801024 0.063 Uiso 1 1 calc R . . . .
C19 C 0.07944(16) 0.09241(9) 0.69382(19) 0.0408(4) Uani 1 1 d . . . . .
C20 C 0.08446(13) 0.13038(8) 0.58827(16) 0.0325(4) Uani 1 1 d . . . . .
C21 C 0.1176(4) 0.1151(3) 0.9140(3) 0.1121(17) Uani 1 1 d . . . . .
H21A H 0.088322 0.134307 0.986988 0.168 Uiso 1 1 calc GR . . . .
H21B H 0.180397 0.139232 0.888378 0.168 Uiso 1 1 calc GR . . . .
H21C H 0.137851 0.070777 0.930194 0.168 Uiso 1 1 calc GR . . . .
C22 C 0.0442(4) 0.1250(2) 0.2716(3) 0.1024(14) Uani 1 1 d . . . . .
H22A H 0.060466 0.081540 0.245023 0.154 Uiso 1 1 calc GR . . . .
H22B H 0.043610 0.153728 0.202160 0.154 Uiso 1 1 calc GR . . . .
H22C H -0.025701 0.125674 0.310369 0.154 Uiso 1 1 calc GR . . . .
C23 C 0.1304(2) 0.14760(12) 0.3626(2) 0.0514(5) Uani 1 1 d . . . . .
H23 H 0.112560 0.192464 0.385760 0.062 Uiso 1 1 calc R . . . .
C24 C 0.12738(16) 0.10706(9) 0.47808(19) 0.0399(4) Uani 1 1 d . . . . .
C25 C 0.1202(2) 0.02894(11) 0.6869(2) 0.0556(6) Uani 1 1 d . . . . .
H25 H 0.119054 0.002639 0.756239 0.067 Uiso 1 1 calc R . . . .
C26 C 0.1618(2) 0.00478(11) 0.5794(3) 0.0625(7) Uani 1 1 d . . . . .
H26 H 0.187354 -0.037820 0.576493 0.075 Uiso 1 1 calc R . . . .
C27 C 0.1660(2) 0.04298(11) 0.4763(3) 0.0558(6) Uani 1 1 d . . . . .
H27 H 0.194851 0.026032 0.404303 0.067 Uiso 1 1 calc R . . . .
C28 C -0.08484(15) 0.19073(9) 0.5652(2) 0.0430(5) Uani 1 1 d . . . . .
H28A H -0.123282 0.187563 0.642432 0.052 Uiso 1 1 calc R . . . .
H28B H -0.101189 0.152082 0.517478 0.052 Uiso 1 1 calc R . . . .
C29 C -0.1223(2) 0.250000 0.4973(3) 0.0453(6) Uani 1 2 d S T P . .
H29A H -0.200839 0.250000 0.491327 0.054 Uiso 1 2 d RS T P . .
H29B H -0.092779 0.250000 0.414977 0.054 Uiso 1 2 d RS T P . .
C30 C 0.2433(3) 0.1488(2) 0.3044(4) 0.0982(13) Uani 1 1 d . . . . .
H30A H 0.260262 0.106338 0.272844 0.147 Uiso 1 1 calc GR . . . .
H30B H 0.295999 0.160802 0.365057 0.147 Uiso 1 1 calc GR . . . .
H30C H 0.244381 0.179932 0.238873 0.147 Uiso 1 1 calc GR . . . .
C33 C 0.08745(17) 0.250000 0.60019(19) 0.0264(4) Uani 1 2 d S T P . .
B2 B 0.2202(2) 0.250000 0.6362(3) 0.0410(6) Uani 1 2 d S T P . .

loop_
_atom_site_aniso_label
_atom_site_aniso_U_11
_atom_site_aniso_U_22
_atom_site_aniso_U_33
_atom_site_aniso_U_23
_atom_site_aniso_U_13
_atom_site_aniso_U_12
O1 0.0496(14) 0.213(5) 0.289(6) 0.150(4) 0.004(2) -0.0104(18)
O3 0.070(3) 0.128(4) 0.132(4) -0.089(3) -0.069(3) 0.043(2)
N1 0.0242(6) 0.0286(6) 0.0350(7) -0.0010(5) 0.0005(5) -0.0003(4)
O2 0.0257(16) 0.0269(15) 0.058(3) -0.0114(18) -0.0108(18) -0.0084(12)
C17 0.090(2) 0.0705(19) 0.110(3) 0.0130(18) 0.056(2) 0.0025(17)
C18 0.0628(14) 0.0511(12) 0.0443(11) 0.0102(9) 0.0082(10) 0.0002(10)
C19 0.0410(9) 0.0350(8) 0.0466(10) 0.0049(7) 0.0011(7) -0.0009(7)
C20 0.0303(7) 0.0273(7) 0.0399(8) -0.0017(6) 0.0011(6) -0.0002(5)
C21 0.119(3) 0.173(5) 0.0446(16) -0.001(2) -0.0084(18) 0.008(3)
C22 0.126(3) 0.129(3) 0.0512(16) 0.0084(19) -0.0190(18) -0.032(3)
C23 0.0630(13) 0.0495(11) 0.0416(10) -0.0060(8) 0.0147(9) -0.0007(10)
C24 0.0386(8) 0.0343(8) 0.0468(10) -0.0055(7) 0.0066(7) -0.0003(7)
C25 0.0598(13) 0.0379(10) 0.0692(15) 0.0140(10) 0.0047(11) 0.0056(9)
C26 0.0652(15) 0.0312(9) 0.091(2) -0.0007(10) 0.0104(13) 0.0111(9)
C27 0.0572(13) 0.0389(10) 0.0712(15) -0.0126(10) 0.0148(11) 0.0067(9)
C28 0.0267(7) 0.0387(9) 0.0636(12) -0.0032(8) -0.0038(7) -0.0052(6)
C29 0.0292(11) 0.0527(15) 0.0541(16) 0.000 -0.0105(11) 0.000
C30 0.096(3) 0.095(3) 0.104(3) 0.013(2) 0.058(2) -0.001(2)
C33 0.0254(8) 0.0283(9) 0.0257(9) 0.000 0.0004(7) 0.000
B2 0.0279(11) 0.0378(13) 0.0574(18) 0.000 -0.0100(11) 0.000

loop_
_atom_type_symbol
_atom_type_description
_atom_type_scat_dispersion_real
_atom_type_scat_dispersion_imag
_atom_type_scat_source
C C 0.0033 0.0016 'International Tables Vol C Tables 4.2.6.8 and 6.1.1.4'
H H 0.0000 0.0000 'International Tables Vol C Tables 4.2.6.8 and 6.1.1.4'
B B 0.0013 0.0007 'International Tables Vol C Tables 4.2.6.8 and 6.1.1.4'
N N 0.0061 0.0033 'International Tables Vol C Tables 4.2.6.8 and 6.1.1.4'
O O 0.0106 0.0060 'International Tables Vol C Tables 4.2.6.8 and 6.1.1.4'

loop_
_geom_angle_atom_site_label_1
_geom_angle_atom_site_label_2
_geom_angle_atom_site_label_3
_geom_angle
_geom_angle_site_symmetry_1
_geom_angle_site_symmetry_3
_geom_angle_publ_flag
O2 O1 O1 110.8(3) . 8_565 ?
O2 O1 B2 59.8(3) . . ?
B2 O1 O1 57.3(3) . 8_565 ?
O2 O3 O3 107.2(5) . 8_565 ?
O2 O3 B2 64.7(3) . . ?
B2 O3 O3 49.6(3) . 8_565 ?
C20 N1 C28 112.66(13) . . ?
C33 N1 C20 123.91(14) . . ?
C33 N1 C28 123.29(14) . . ?
O1 O2 B2 63.4(3) . . ?
O3 O2 O1 139.9(6) . . ?
O3 O2 B2 76.8(4) . . ?
H17A C17 H17B 109.5 . . ?
H17A C17 H17C 109.5 . . ?
H17B C17 H17C 109.5 . . ?
C18 C17 H17A 109.5 . . ?
C18 C17 H17B 109.5 . . ?
C18 C17 H17C 109.5 . . ?
C17 C18 H18 108.0 . . ?
C17 C18 C21 110.8(3) . . ?
C19 C18 C17 111.4(2) . . ?
C19 C18 H18 108.0 . . ?
C19 C18 C21 110.6(3) . . ?
C21 C18 H18 108.0 . . ?
C20 C19 C18 123.03(17) . . ?
C20 C19 C25 117.44(19) . . ?
C25 C19 C18 119.53(19) . . ?
C19 C20 N1 118.95(15) . . ?
C19 C20 C24 122.49(17) . . ?
C24 C20 N1 118.25(15) . . ?
C18 C21 H21A 109.5 . . ?
C18 C21 H21B 109.5 . . ?
C18 C21 H21C 109.5 . . ?
H21A C21 H21B 109.5 . . ?
H21A C21 H21C 109.5 . . ?
H21B C21 H21C 109.5 . . ?
H22A C22 H22B 109.5 . . ?
H22A C22 H22C 109.5 . . ?
H22B C22 H22C 109.5 . . ?
C23 C22 H22A 109.5 . . ?
C23 C22 H22B 109.5 . . ?
C23 C22 H22C 109.5 . . ?
C22 C23 H23 107.3 . . ?
C22 C23 C30 111.6(3) . . ?
C24 C23 C22 111.0(2) . . ?
C24 C23 H23 107.3 . . ?
C24 C23 C30 112.2(2) . . ?
C30 C23 H23 107.3 . . ?
C20 C24 C23 122.59(17) . . ?
C27 C24 C20 117.56(19) . . ?
C27 C24 C23 119.83(19) . . ?
C19 C25 H25 119.4 . . ?
C26 C25 C19 121.1(2) . . ?
C26 C25 H25 119.4 . . ?
C25 C26 H26 119.7 . . ?
C25 C26 C27 120.6(2) . . ?
C27 C26 H26 119.7 . . ?
C24 C27 H27 119.6 . . ?
C26 C27 C24 120.8(2) . . ?
C26 C27 H27 119.6 . . ?
N1 C28 H28A 109.5 . . ?
N1 C28 H28B 109.5 . . ?
N1 C28 C29 110.52(16) . . ?
H28A C28 H28B 108.1 . . ?
C29 C28 H28A 109.5 . . ?
C29 C28 H28B 109.5 . . ?
C28 C29 C28 108.6(2) . 8_565 ?
C28 C29 H29A 109.9 . . ?
C28 C29 H29A 109.9 8_565 . ?
C28 C29 H29B 110.1 8_565 . ?
C28 C29 H29B 110.1 . . ?
H29A C29 H29B 108.2 . . ?
C23 C30 H30A 109.5 . . ?
C23 C30 H30B 109.5 . . ?
C23 C30 H30C 109.5 . . ?
H30A C30 H30B 109.5 . . ?
H30A C30 H30C 109.5 . . ?
H30B C30 H30C 109.5 . . ?
N1 C33 N1 118.74(19) . 8_565 ?
N1 C33 B2 120.59(10) 8_565 . ?
N1 C33 B2 120.59(10) . . ?
O1 B2 O1 65.4(6) . 8_565 ?
O1 B2 O3 141.9(3) . 8_565 ?
O1 B2 O3 141.9(3) 8_565 . ?
O1 B2 O3 95.0(4) . . ?
O1 B2 O3 95.0(4) 8_565 8_565 ?
O1 B2 C33 110.6(3) 8_565 . ?
O1 B2 C33 110.6(3) . . ?
O3 B2 O3 80.8(6) . 8_565 ?
O3 B2 C33 106.7(2) . . ?
O3 B2 C33 106.7(2) 8_565 . ?
O2 B2 O1 115.1(4) . 8_565 ?
O2 B2 O1 115.1(4) 8_565 . ?
O2 B2 O1 56.7(3) . . ?
O2 B2 O1 56.7(3) 8_565 8_565 ?
O2 B2 O3 38.5(3) 8_565 8_565 ?
O2 B2 O3 38.5(3) . . ?
O2 B2 O3 112.7(4) 8_565 . ?
O2 B2 O3 112.7(4) . 8_565 ?
O2 B2 O2 128.8(5) 8_565 . ?
O2 B2 C33 114.7(2) . . ?
O2 B2 C33 114.7(2) 8_565 . ?

loop_
_geom_bond_atom_site_label_1
_geom_bond_atom_site_label_2
_geom_bond_distance
_geom_bond_site_symmetry_2
_geom_bond_publ_flag
O1 O1 1.432(10) 8_565 ?
O1 O2 1.239(7) . ?
O1 B2 1.326(5) . ?
O3 O3 1.789(11) 8_565 ?
O3 O2 0.882(7) . ?
O3 B2 1.381(4) . ?
N1 C20 1.451(2) . ?
N1 C28 1.480(2) . ?
N1 C33 1.3338(17) . ?
O2 B2 1.282(4) . ?
C17 H17A 0.9600 . ?
C17 H17B 0.9600 . ?
C17 H17C 0.9600 . ?
C17 C18 1.517(4) . ?
C18 H18 0.9800 . ?
C18 C19 1.508(3) . ?
C18 C21 1.524(5) . ?
C19 C20 1.393(3) . ?
C19 C25 1.398(3) . ?
C20 C24 1.399(2) . ?
C21 H21A 0.9600 . ?
C21 H21B 0.9600 . ?
C21 H21C 0.9600 . ?
C22 H22A 0.9600 . ?
C22 H22B 0.9600 . ?
C22 H22C 0.9600 . ?
C22 C23 1.527(5) . ?
C23 H23 0.9800 . ?
C23 C24 1.511(3) . ?
C23 C30 1.529(4) . ?
C24 C27 1.399(3) . ?
C25 H25 0.9300 . ?
C25 C26 1.373(4) . ?
C26 H26 0.9300 . ?
C26 C27 1.374(4) . ?
C27 H27 0.9300 . ?
C28 H28A 0.9700 . ?
C28 H28B 0.9700 . ?
C28 C29 1.498(3) . ?
C29 H29A 0.9702 . ?
C29 H29B 0.9694 . ?
C30 H30A 0.9600 . ?
C30 H30B 0.9600 . ?
C30 H30C 0.9600 . ?
C33 B2 1.683(4) . ?

loop_
_geom_torsion_atom_site_label_1
_geom_torsion_atom_site_label_2
_geom_torsion_atom_site_label_3
_geom_torsion_atom_site_label_4
_geom_torsion
_geom_torsion_site_symmetry_1
_geom_torsion_site_symmetry_2
_geom_torsion_site_symmetry_3
_geom_torsion_site_symmetry_4
_geom_torsion_publ_flag
O1 O1 O2 O3 -19.2(10) 8_565 . . . ?
O1 O1 O2 B2 -27.3(2) 8_565 . . . ?
O1 O1 B2 O3 146.0(3) 8_565 . . . ?
O1 O1 B2 O3 64.6(7) 8_565 . . 8_565 ?
O1 O1 B2 O2 28.1(3) 8_565 . . 8_565 ?
O1 O1 B2 O2 149.4(3) 8_565 . . . ?
O1 O1 B2 C33 -104.0(3) 8_565 . . . ?
O1 O2 B2 O1 30.8(4) . . . 8_565 ?
O1 O2 B2 O3 174.6(5) . . . . ?
O1 O2 B2 O3 138.3(5) . . . 8_565 ?
O1 O2 B2 O2 97.1(7) . . . 8_565 ?
O1 O2 B2 C33 -99.3(3) . . . . ?
O3 O3 O2 O1 18.8(9) 8_565 . . . ?
O3 O3 O2 B2 26.2(2) 8_565 . . . ?
O3 O3 B2 O1 -86.4(7) 8_565 . . 8_565 ?
O3 O3 B2 O1 -141.9(3) 8_565 . . . ?
O3 O3 B2 O2 -146.4(4) 8_565 . . . ?
O3 O3 B2 O2 -21.9(3) 8_565 . . 8_565 ?
O3 O3 B2 C33 104.8(3) 8_565 . . . ?
O3 O2 B2 O1 -174.6(5) . . . . ?
O3 O2 B2 O1 -143.9(5) . . . 8_565 ?
O3 O2 B2 O3 -36.3(5) . . . 8_565 ?
O3 O2 B2 O2 -77.5(8) . . . 8_565 ?
O3 O2 B2 C33 86.0(5) . . . . ?
N1 C20 C24 C23 5.0(3) . . . . ?
N1 C20 C24 C27 -173.37(18) . . . . ?
N1 C28 C29 C28 -52.7(3) . . . 8_565 ?
N1 C33 B2 O1 -126.8(4) 8_565 . . 8_565 ?
N1 C33 B2 O1 -56.3(4) 8_565 . . . ?
N1 C33 B2 O1 56.3(4) . . . 8_565 ?
N1 C33 B2 O1 126.8(4) . . . . ?
N1 C33 B2 O3 -131.0(4) . . . . ?
N1 C33 B2 O3 45.9(4) 8_565 . . . ?
N1 C33 B2 O3 131.0(4) 8_565 . . 8_565 ?
N1 C33 B2 O3 -45.9(4) . . . 8_565 ?
N1 C33 B2 O2 5.5(5) 8_565 . . . ?
N1 C33 B2 O2 -5.5(5) . . . 8_565 ?
N1 C33 B2 O2 -171.4(4) . . . . ?
N1 C33 B2 O2 171.4(4) 8_565 . . 8_565 ?
O2 O1 B2 O1 -149.4(3) . . . 8_565 ?
O2 O1 B2 O3 -3.3(3) . . . . ?
O2 O1 B2 O3 -84.8(8) . . . 8_565 ?
O2 O1 B2 O2 -121.3(5) . . . 8_565 ?
O2 O1 B2 C33 106.7(3) . . . . ?
O2 O3 B2 O1 60.0(9) . . . 8_565 ?
O2 O3 B2 O1 4.5(5) . . . . ?
O2 O3 B2 O3 146.4(4) . . . 8_565 ?
O2 O3 B2 O2 124.4(6) . . . 8_565 ?
O2 O3 B2 C33 -108.8(4) . . . . ?
C17 C18 C19 C20 116.6(3) . . . . ?
C17 C18 C19 C25 -63.3(3) . . . . ?
C18 C19 C20 N1 -5.9(3) . . . . ?
C18 C19 C20 C24 -179.39(19) . . . . ?
C18 C19 C25 C26 178.8(2) . . . . ?
C19 C20 C24 C23 178.47(19) . . . . ?
C19 C20 C24 C27 0.1(3) . . . . ?
C19 C25 C26 C27 1.1(4) . . . . ?
C20 N1 C28 C29 -147.64(18) . . . . ?
C20 N1 C33 N1 174.25(12) . . . 8_565 ?
C20 N1 C33 B2 -8.8(3) . . . . ?
C20 C19 C25 C26 -1.1(3) . . . . ?
C20 C24 C27 C26 -0.1(3) . . . . ?
C21 C18 C19 C20 -119.7(3) . . . . ?
C21 C18 C19 C25 60.4(3) . . . . ?
C22 C23 C24 C20 -105.3(3) . . . . ?
C22 C23 C24 C27 73.0(3) . . . . ?
C23 C24 C27 C26 -178.5(2) . . . . ?
C25 C19 C20 N1 173.92(18) . . . . ?
C25 C19 C20 C24 0.5(3) . . . . ?
C25 C26 C27 C24 -0.4(4) . . . . ?
C28 N1 C20 C19 -81.9(2) . . . . ?
C28 N1 C20 C24 91.9(2) . . . . ?
C28 N1 C33 N1 -1.2(3) . . . 8_565 ?
C28 N1 C33 B2 175.7(2) . . . . ?
C30 C23 C24 C20 129.1(3) . . . . ?
C30 C23 C24 C27 -52.6(3) . . . . ?
C33 N1 C20 C19 102.2(2) . . . . ?
C33 N1 C20 C24 -84.0(2) . . . . ?
C33 N1 C28 C29 28.3(3) . . . . ?
B2 O1 O2 O3 8.1(8) . . . . ?
B2 O3 O2 O1 -7.5(7) . . . . ?
